data_1546031
loop_
_publ_author_name
'Long, Jinguo'
'Cao, Xin'
'Zhu, Longzhi'
'Qiu, Renhua'
'Au, Chak-Tong'
'Yin, Shuang-Feng'
'Iwasaki, Takanori'
'Kambe, Nobuaki'

_publ_section_title
;
 Intramolecular, Site-Selective, Iodine-Mediated, Amination of Unactivated
 (sp(3))C-H Bonds for the Synthesis of Indoline Derivatives.
;
_journal_issue 11
_journal_name_full 'Organic letters'
_journal_page_first 2793
_journal_page_last 2796
_journal_paper_doi 10.1021/acs.orglett.7b00846
_journal_volume 19
_journal_year 2017
_chemical_formula_moiety 'C21 H19 N O'
_chemical_formula_sum 'C21 H19 N O'
_chemical_formula_weight 301.37
_chemical_name_systematic
; 
 ? 
;
_space_group_IT_number 14
_symmetry_cell_setting monoclinic
_symmetry_space_group_name_Hall '-P 2yn'
_symmetry_space_group_name_H-M 'P 1 21/n 1'
_atom_sites_solution_hydrogens geom
_atom_sites_solution_primary direct
_atom_sites_solution_secondary difmap
_audit_creation_method SHELXL-97
_cell_angle_alpha 90.00
_cell_angle_beta 99.429(4)
_cell_angle_gamma 90.00
_cell_formula_units_Z 4
_cell_length_a 10.0738(19)
_cell_length_b 7.7949(15)
_cell_length_c 20.890(4)
_cell_measurement_reflns_used 1067
_cell_measurement_temperature 296(2)
_cell_measurement_theta_max 20.73
_cell_measurement_theta_min 2.79
_cell_volume 1618.2(5)
_computing_cell_refinement 'Bruker SMART'
_computing_data_collection 'Bruker SMART'
_computing_data_reduction 'Bruker SAINT'
_computing_molecular_graphics 'Bruker SHELXTL'
_computing_publication_material 'Bruker SHELXTL'
_computing_structure_refinement 'SHELXL-97 (Sheldrick, 2008)'
_computing_structure_solution 'SHELXS-97 (Sheldrick, 2008)'
_diffrn_ambient_temperature 296(2)
_diffrn_measured_fraction_theta_full 0.999
_diffrn_measured_fraction_theta_max 0.999
_diffrn_measurement_device_type 'CCD area detector'
_diffrn_measurement_method 'phi and omega scans'
_diffrn_radiation_monochromator graphite
_diffrn_radiation_source 'fine-focus sealed tube'
_diffrn_radiation_type MoK\a
_diffrn_radiation_wavelength 0.71073
_diffrn_reflns_av_R_equivalents 0.0398
_diffrn_reflns_av_sigmaI/netI 0.0437
_diffrn_reflns_limit_h_max 11
_diffrn_reflns_limit_h_min -10
_diffrn_reflns_limit_k_max 8
_diffrn_reflns_limit_k_min -9
_diffrn_reflns_limit_l_max 24
_diffrn_reflns_limit_l_min -23
_diffrn_reflns_number 7872
_diffrn_reflns_theta_full 25.00
_diffrn_reflns_theta_max 25.00
_diffrn_reflns_theta_min 1.98
_exptl_absorpt_coefficient_mu 0.076
_exptl_absorpt_correction_T_max 0.9851
_exptl_absorpt_correction_T_min 0.9828
_exptl_absorpt_correction_type multi-scan
_exptl_absorpt_process_details SADDAB
_exptl_crystal_colour colorless
_exptl_crystal_density_diffrn 1.237
_exptl_crystal_density_meas 1.237
_exptl_crystal_density_method 'not measured'
_exptl_crystal_description lump
_exptl_crystal_F_000 640
_exptl_crystal_size_max 0.23
_exptl_crystal_size_mid 0.21
_exptl_crystal_size_min 0.20
_refine_diff_density_max 0.263
_refine_diff_density_min -0.165
_refine_diff_density_rms 0.037
_refine_ls_extinction_method none
_refine_ls_goodness_of_fit_ref 1.031
_refine_ls_hydrogen_treatment constr
_refine_ls_matrix_type full
_refine_ls_number_parameters 210
_refine_ls_number_reflns 2845
_refine_ls_number_restraints 7
_refine_ls_restrained_S_all 1.032
_refine_ls_R_factor_all 0.0994
_refine_ls_R_factor_gt 0.0511
_refine_ls_shift/su_max 0.000
_refine_ls_shift/su_mean 0.000
_refine_ls_structure_factor_coef Fsqd
_refine_ls_weighting_details 'calc w=1/[\s^2^(Fo^2^)+(0.0739P)^2^+0.0000P] where P=(Fo^2^+2Fc^2^)/3'
_refine_ls_weighting_scheme calc
_refine_ls_wR_factor_gt 0.1309
_refine_ls_wR_factor_ref 0.1513
_reflns_number_gt 1613
_reflns_number_total 2845
_reflns_threshold_expression >2sigma(I)
_cod_data_source_file ol7b00846_si_002.cif
_cod_data_source_block yjx173_0m
_cod_depositor_comments
;
The following automatic conversions were performed:

'_symmetry_cell_setting' value 'Monoclinic' changed to 'monoclinic'
according to
/home/data/users/saulius/crontab/automatic-downloads/rss-feeds/ACS/lib/dictionaries/cif_core.dic
dictionary named 'cif_core.dic' version 2.4.2 from 2011-04-26.

'_refine_ls_hydrogen_treatment' value 'Constr' changed to 'constr'
according to
/home/data/users/saulius/crontab/automatic-downloads/rss-feeds/ACS/lib/dictionaries/cif_core.dic
dictionary named 'cif_core.dic' version 2.4.2 from 2011-04-26.

Automatic conversion script
Id: cif_fix_values 4973 2017-02-22 13:04:09Z antanas 

 Adding full bibliography for 1546031.cif.
;
_cod_original_sg_symbol_Hall -P2yn
_cod_original_sg_symbol_H-M P2(1)/n
_cod_database_code 1546031

loop_
_symmetry_equiv_pos_as_xyz
'x, y, z'
'-x+1/2, y+1/2, -z+1/2'
'-x, -y, -z'
'x-1/2, -y-1/2, z-1/2'

loop_
_atom_site_label
_atom_site_type_symbol
_atom_site_fract_x
_atom_site_fract_y
_atom_site_fract_z
_atom_site_U_iso_or_equiv
_atom_site_adp_type
_atom_site_occupancy
_atom_site_symmetry_multiplicity
_atom_site_calc_flag
_atom_site_refinement_flags
N1 N 0.10182(18) 0.3527(2) 0.11876(8) 0.0529(5) Uani 1 1 d .
C1 C 0.1078(3) 0.4868(3) 0.16913(12) 0.0749(8) Uani 1 1 d .
H1A H 0.0456 0.5791 0.1545 0.090 Uiso 1 1 calc R
H1B H 0.1979 0.5340 0.1793 0.090 Uiso 1 1 calc R
O1 O 0.15022(17) 0.2550(2) 0.02344(8) 0.0822(6) Uani 1 1 d .
C2 C 0.0685(2) 0.3987(3) 0.22854(10) 0.0528(6) Uani 1 1 d U
C3 C 0.0058(2) 0.2342(3) 0.19998(11) 0.0519(6) Uani 1 1 d .
C4 C -0.0644(3) 0.1109(3) 0.22846(13) 0.0686(7) Uani 1 1 d .
H4 H -0.0808 0.1250 0.2707 0.082 Uiso 1 1 calc R
C5 C -0.1097(3) -0.0339(4) 0.19316(15) 0.0748(8) Uani 1 1 d .
H5 H -0.1574 -0.1174 0.2117 0.090 Uiso 1 1 calc R
C6 C -0.0848(2) -0.0551(3) 0.13104(14) 0.0672(7) Uani 1 1 d .
H6 H -0.1158 -0.1535 0.1082 0.081 Uiso 1 1 calc R
C7 C -0.0144(2) 0.0664(3) 0.10142(12) 0.0593(7) Uani 1 1 d .
H7 H 0.0032 0.0514 0.0594 0.071 Uiso 1 1 calc R
C8 C 0.0285(2) 0.2110(3) 0.13734(11) 0.0489(6) Uani 1 1 d .
C9 C 0.1913(3) 0.3622(4) 0.27905(14) 0.0869(9) Uani 1 1 d .
H9A H 0.1656 0.2939 0.3133 0.130 Uiso 1 1 calc R
H9B H 0.2294 0.4684 0.2966 0.130 Uiso 1 1 calc R
H9C H 0.2567 0.3010 0.2593 0.130 Uiso 1 1 calc R
C10 C -0.0297(3) 0.5081(4) 0.25946(14) 0.0857(9) Uani 1 1 d U
H10A H -0.1095 0.5281 0.2284 0.129 Uiso 1 1 calc R
H10B H 0.0118 0.6158 0.2731 0.129 Uiso 1 1 calc R
H10C H -0.0530 0.4491 0.2964 0.129 Uiso 1 1 calc R
C11 C 0.1628(2) 0.3654(3) 0.06613(11) 0.0555(6) Uani 1 1 d .
C12 C 0.2495(2) 0.5210(3) 0.06225(10) 0.0526(6) Uani 1 1 d .
C13 C 0.1950(3) 0.6749(3) 0.04246(12) 0.0635(7) Uani 1 1 d .
H13 H 0.1019 0.6855 0.0330 0.076 Uiso 1 1 calc R
C14 C 0.2754(3) 0.8183(4) 0.03594(12) 0.0736(8) Uani 1 1 d .
H14 H 0.2362 0.9232 0.0227 0.088 Uiso 1 1 calc R
C15 C 0.4118(3) 0.8024(4) 0.04931(12) 0.0760(8) Uani 1 1 d .
H15 H 0.4652 0.8974 0.0448 0.091 Uiso 1 1 calc R
C16 C 0.4736(3) 0.6456(4) 0.06978(11) 0.0610(7) Uani 1 1 d .
C17 C 0.6145(3) 0.6239(5) 0.08217(13) 0.0845(10) Uani 1 1 d .
H17 H 0.6700 0.7161 0.0764 0.101 Uiso 1 1 calc R
C18 C 0.6696(3) 0.4729(6) 0.10215(14) 0.0962(11) Uani 1 1 d .
H18 H 0.7628 0.4621 0.1100 0.115 Uiso 1 1 calc R
C19 C 0.5904(3) 0.3322(5) 0.11130(13) 0.0856(9) Uani 1 1 d .
H19 H 0.6309 0.2291 0.1260 0.103 Uiso 1 1 calc R
C20 C 0.4539(3) 0.3443(4) 0.09887(11) 0.0651(7) Uani 1 1 d .
H20 H 0.4015 0.2490 0.1046 0.078 Uiso 1 1 calc R
C21 C 0.3907(2) 0.5019(3) 0.07721(10) 0.0534(6) Uani 1 1 d .

loop_
_atom_site_aniso_label
_atom_site_aniso_U_11
_atom_site_aniso_U_22
_atom_site_aniso_U_33
_atom_site_aniso_U_23
_atom_site_aniso_U_13
_atom_site_aniso_U_12
N1 0.0628(12) 0.0516(12) 0.0459(11) -0.0062(9) 0.0141(9) -0.0108(10)
C1 0.114(2) 0.0563(16) 0.0592(16) -0.0110(12) 0.0279(15) -0.0168(15)
O1 0.0961(14) 0.0862(13) 0.0727(12) -0.0287(11) 0.0385(10) -0.0297(11)
C2 0.0628(15) 0.0518(15) 0.0451(13) -0.0018(10) 0.0125(11) -0.0001(12)
C3 0.0542(14) 0.0495(14) 0.0535(14) 0.0058(11) 0.0133(11) 0.0011(12)
C4 0.0755(18) 0.0628(18) 0.0725(17) 0.0082(14) 0.0273(14) -0.0008(15)
C5 0.0685(18) 0.0603(18) 0.100(2) 0.0104(16) 0.0260(16) -0.0131(14)
C6 0.0584(16) 0.0520(16) 0.090(2) -0.0060(14) 0.0096(14) -0.0094(13)
C7 0.0549(15) 0.0591(16) 0.0636(15) -0.0068(13) 0.0085(12) -0.0074(13)
C8 0.0473(13) 0.0431(14) 0.0563(14) 0.0006(11) 0.0081(11) -0.0038(11)
C9 0.089(2) 0.076(2) 0.086(2) 0.0095(15) -0.0128(16) -0.0030(17)
C10 0.097(2) 0.075(2) 0.089(2) -0.0140(15) 0.0278(17) 0.0047(17)
C11 0.0517(14) 0.0626(16) 0.0527(14) -0.0068(12) 0.0102(12) -0.0055(13)
C12 0.0540(16) 0.0595(16) 0.0453(13) 0.0006(11) 0.0117(11) -0.0060(12)
C13 0.0634(16) 0.0654(18) 0.0627(16) 0.0035(13) 0.0133(13) -0.0003(15)
C14 0.092(2) 0.0628(19) 0.0666(17) 0.0102(13) 0.0163(16) -0.0019(17)
C15 0.093(2) 0.078(2) 0.0603(17) 0.0034(14) 0.0196(15) -0.0298(18)
C16 0.0604(17) 0.082(2) 0.0417(13) -0.0011(12) 0.0110(11) -0.0178(15)
C17 0.0532(19) 0.142(3) 0.0582(17) -0.0036(18) 0.0100(14) -0.0284(19)
C18 0.0527(19) 0.177(4) 0.0576(18) -0.002(2) 0.0041(15) 0.008(2)
C19 0.072(2) 0.122(3) 0.0609(18) 0.0059(17) 0.0058(15) 0.026(2)
C20 0.0624(18) 0.0808(19) 0.0523(15) 0.0055(13) 0.0098(12) 0.0033(15)
C21 0.0490(15) 0.0742(18) 0.0381(12) -0.0009(11) 0.0097(10) -0.0040(13)

loop_
_atom_type_symbol
_atom_type_description
_atom_type_scat_dispersion_real
_atom_type_scat_dispersion_imag
_atom_type_scat_source
C C 0.0033 0.0016 'International Tables Vol C Tables 4.2.6.8 and 6.1.1.4'
H H 0.0000 0.0000 'International Tables Vol C Tables 4.2.6.8 and 6.1.1.4'
N N 0.0061 0.0033 'International Tables Vol C Tables 4.2.6.8 and 6.1.1.4'
O O 0.0106 0.0060 'International Tables Vol C Tables 4.2.6.8 and 6.1.1.4'

loop_
_geom_angle_atom_site_label_1
_geom_angle_atom_site_label_2
_geom_angle_atom_site_label_3
_geom_angle
C11 N1 C8 127.45(18)
C11 N1 C1 123.9(2)
C8 N1 C1 108.56(18)
N1 C1 C2 105.95(19)
N1 C1 H1A 110.5
C2 C1 H1A 110.5
N1 C1 H1B 110.5
C2 C1 H1B 110.5
H1A C1 H1B 108.7
C3 C2 C9 110.9(2)
C3 C2 C1 102.04(17)
C9 C2 C1 111.1(2)
C3 C2 C10 112.5(2)
C9 C2 C10 108.8(2)
C1 C2 C10 111.4(2)
C8 C3 C4 119.6(2)
C8 C3 C2 111.30(19)
C4 C3 C2 129.1(2)
C5 C4 C3 119.0(3)
C5 C4 H4 120.5
C3 C4 H4 120.5
C6 C5 C4 120.5(2)
C6 C5 H5 119.8
C4 C5 H5 119.8
C5 C6 C7 121.7(2)
C5 C6 H6 119.2
C7 C6 H6 119.2
C8 C7 C6 116.8(2)
C8 C7 H7 121.6
C6 C7 H7 121.6
C3 C8 C7 122.5(2)
C3 C8 N1 109.47(19)
C7 C8 N1 128.1(2)
C2 C9 H9A 109.5
C2 C9 H9B 109.5
H9A C9 H9B 109.5
C2 C9 H9C 109.5
H9A C9 H9C 109.5
H9B C9 H9C 109.5
C2 C10 H10A 109.5
C2 C10 H10B 109.5
H10A C10 H10B 109.5
C2 C10 H10C 109.5
H10A C10 H10C 109.5
H10B C10 H10C 109.5
O1 C11 N1 122.2(2)
O1 C11 C12 121.1(2)
N1 C11 C12 116.7(2)
C13 C12 C21 120.2(2)
C13 C12 C11 121.4(2)
C21 C12 C11 118.4(2)
C12 C13 C14 121.6(2)
C12 C13 H13 119.2
C14 C13 H13 119.2
C15 C14 C13 119.2(3)
C15 C14 H14 120.4
C13 C14 H14 120.4
C14 C15 C16 121.5(3)
C14 C15 H15 119.2
C16 C15 H15 119.2
C15 C16 C17 122.8(3)
C15 C16 C21 118.6(2)
C17 C16 C21 118.5(3)
C18 C17 C16 121.1(3)
C18 C17 H17 119.5
C16 C17 H17 119.5
C17 C18 C19 121.3(3)
C17 C18 H18 119.4
C19 C18 H18 119.4
C20 C19 C18 120.3(3)
C20 C19 H19 119.9
C18 C19 H19 119.9
C19 C20 C21 120.4(3)
C19 C20 H20 119.8
C21 C20 H20 119.8
C12 C21 C16 118.8(2)
C12 C21 C20 122.9(2)
C16 C21 C20 118.3(2)

loop_
_geom_bond_atom_site_label_1
_geom_bond_atom_site_label_2
_geom_bond_distance
N1 C11 1.348(3)
N1 C8 1.418(3)
N1 C1 1.478(3)
C1 C2 1.526(3)
C1 H1A 0.9700
C1 H1B 0.9700
O1 C11 1.231(3)
C2 C3 1.508(3)
C2 C9 1.515(3)
C2 C10 1.527(3)
C3 C8 1.377(3)
C3 C4 1.384(3)
C4 C5 1.384(4)
C4 H4 0.9300
C5 C6 1.372(4)
C5 H5 0.9300
C6 C7 1.388(3)
C6 H6 0.9300
C7 C8 1.383(3)
C7 H7 0.9300
C9 H9A 0.9600
C9 H9B 0.9600
C9 H9C 0.9600
C10 H10A 0.9600
C10 H10B 0.9600
C10 H10C 0.9600
C11 C12 1.505(3)
C12 C13 1.355(3)
C12 C21 1.413(3)
C13 C14 1.400(3)
C13 H13 0.9300
C14 C15 1.362(4)
C14 H14 0.9300
C15 C16 1.406(4)
C15 H15 0.9300
C16 C17 1.410(4)
C16 C21 1.420(3)
C17 C18 1.339(4)
C17 H17 0.9300
C18 C19 1.388(4)
C18 H18 0.9300
C19 C20 1.360(4)
C19 H19 0.9300
C20 C21 1.423(3)
C20 H20 0.9300

loop_
_geom_torsion_atom_site_label_1
_geom_torsion_atom_site_label_2
_geom_torsion_atom_site_label_3
_geom_torsion_atom_site_label_4
_geom_torsion
C11 N1 C1 C2 -161.4(2)
C8 N1 C1 C2 15.9(3)
N1 C1 C2 C3 -15.6(3)
N1 C1 C2 C9 102.7(2)
N1 C1 C2 C10 -135.9(2)
C9 C2 C3 C8 -107.6(2)
C1 C2 C3 C8 10.8(2)
C10 C2 C3 C8 130.2(2)
C9 C2 C3 C4 70.8(3)
C1 C2 C3 C4 -170.8(2)
C10 C2 C3 C4 -51.4(3)
C8 C3 C4 C5 0.3(4)
C2 C3 C4 C5 -178.0(2)
C3 C4 C5 C6 0.3(4)
C4 C5 C6 C7 -0.2(4)
C5 C6 C7 C8 -0.6(4)
C4 C3 C8 C7 -1.2(3)
C2 C3 C8 C7 177.4(2)
C4 C3 C8 N1 -179.9(2)
C2 C3 C8 N1 -1.3(3)
C6 C7 C8 C3 1.3(3)
C6 C7 C8 N1 179.8(2)
C11 N1 C8 C3 167.9(2)
C1 N1 C8 C3 -9.3(3)
C11 N1 C8 C7 -10.8(4)
C1 N1 C8 C7 172.0(2)
C8 N1 C11 O1 7.0(4)
C1 N1 C11 O1 -176.3(2)
C8 N1 C11 C12 -172.2(2)
C1 N1 C11 C12 4.5(3)
O1 C11 C12 C13 101.1(3)
N1 C11 C12 C13 -79.7(3)
O1 C11 C12 C21 -76.3(3)
N1 C11 C12 C21 102.9(2)
C21 C12 C13 C14 0.3(3)
C11 C12 C13 C14 -177.1(2)
C12 C13 C14 C15 0.6(4)
C13 C14 C15 C16 -0.3(4)
C14 C15 C16 C17 178.1(2)
C14 C15 C16 C21 -0.7(4)
C15 C16 C17 C18 179.4(3)
C21 C16 C17 C18 -1.7(4)
C16 C17 C18 C19 0.1(4)
C17 C18 C19 C20 1.2(4)
C18 C19 C20 C21 -0.9(4)
C13 C12 C21 C16 -1.3(3)
C11 C12 C21 C16 176.11(19)
C13 C12 C21 C20 179.3(2)
C11 C12 C21 C20 -3.3(3)
C15 C16 C21 C12 1.5(3)
C17 C16 C21 C12 -177.4(2)
C15 C16 C21 C20 -179.1(2)
C17 C16 C21 C20 2.0(3)
C19 C20 C21 C12 178.6(2)
C19 C20 C21 C16 -0.7(3)
